data_7047827
loop_
_publ_author_name
'Pandiri, Hanumanprasad'
'Gonnade, Rajesh G.'
'Punji, Benudhar'

_publ_section_title
;
 Synthesis of quinolinyl-based pincer copper(ii) complexes: an efficient
 catalyst system for Kumada coupling of alkyl chlorides and bromides with
 alkyl Grignard reagents.
;
_journal_issue 46
_journal_name_full 'Dalton transactions (Cambridge, England : 2003)'
_journal_page_first 16747
_journal_page_last 16754
_journal_paper_doi 10.1039/c8dt03210f
_journal_volume 47
_journal_year 2018
_chemical_formula_moiety 'C17 H21 Cu N3 O3, 0.5(H2 O)'
_chemical_formula_sum 'C17 H22 Cu N3 O3.5'
_chemical_formula_weight 387.91
_space_group_crystal_system monoclinic
_space_group_IT_number 15
_space_group_name_Hall '-C 2yc'
_space_group_name_H-M_alt 'C 1 2/c 1'
_symmetry_space_group_name_Hall '-C 2yc'
_symmetry_space_group_name_H-M 'C 1 2/c 1'
_atom_sites_solution_hydrogens mixed
_audit_creation_method SHELXL-2014/7
_audit_update_record
;
2018-03-27 deposited with the CCDC.
2018-10-19 downloaded from the CCDC.
;
_cell_angle_alpha 90
_cell_angle_beta 90.547(2)
_cell_angle_gamma 90
_cell_formula_units_Z 8
_cell_length_a 11.7397(4)
_cell_length_b 13.8992(5)
_cell_length_c 21.0927(8)
_cell_measurement_reflns_used 9184
_cell_measurement_temperature 150(2)
_cell_measurement_theta_max 34.79
_cell_measurement_theta_min 2.27
_cell_volume 3441.6(2)
_computing_cell_refinement 'Bruker SAINT'
_computing_data_collection 'Bruker APEX2'
_computing_data_reduction 'Bruker SAINT'
_computing_molecular_graphics 'Bruker SHELXTL'
_computing_publication_material 'Bruker SHELXTL'
_computing_structure_refinement 'SHELXL-2014/7 (Sheldrick, 2014)'
_computing_structure_solution 'SHELXS-97 (Sheldrick, 2008)'
_diffrn_ambient_temperature 150(2)
_diffrn_measured_fraction_theta_full 0.999
_diffrn_measured_fraction_theta_max 0.995
_diffrn_measurement_device_type 'Bruker APEX-II CCD'
_diffrn_measurement_method '\f and \w scans'
_diffrn_radiation_monochromator graphite
_diffrn_radiation_source 'fine focus sealed tube'
_diffrn_radiation_type MoK\a
_diffrn_radiation_wavelength 0.71073
_diffrn_reflns_av_R_equivalents 0.0214
_diffrn_reflns_av_unetI/netI 0.0205
_diffrn_reflns_Laue_measured_fraction_full 0.999
_diffrn_reflns_Laue_measured_fraction_max 0.995
_diffrn_reflns_limit_h_max 14
_diffrn_reflns_limit_h_min -15
_diffrn_reflns_limit_k_max 18
_diffrn_reflns_limit_k_min -18
_diffrn_reflns_limit_l_max 27
_diffrn_reflns_limit_l_min -27
_diffrn_reflns_number 15674
_diffrn_reflns_point_group_measured_fraction_full 0.999
_diffrn_reflns_point_group_measured_fraction_max 0.995
_diffrn_reflns_theta_full 25.242
_diffrn_reflns_theta_max 27.992
_diffrn_reflns_theta_min 1.931
_exptl_absorpt_coefficient_mu 1.293
_exptl_absorpt_correction_T_max 0.773
_exptl_absorpt_correction_T_min 0.606
_exptl_absorpt_correction_type multi-scan
_exptl_absorpt_process_details 'SADABS (Bruker, 2006)'
_exptl_crystal_colour blue
_exptl_crystal_density_diffrn 1.497
_exptl_crystal_description block
_exptl_crystal_F_000 1616
_exptl_crystal_size_max 0.430
_exptl_crystal_size_mid 0.310
_exptl_crystal_size_min 0.210
_refine_diff_density_max 0.340
_refine_diff_density_min -0.499
_refine_diff_density_rms 0.058
_refine_ls_extinction_method none
_refine_ls_goodness_of_fit_ref 1.070
_refine_ls_hydrogen_treatment constr
_refine_ls_matrix_type full
_refine_ls_number_parameters 228
_refine_ls_number_reflns 4129
_refine_ls_number_restraints 0
_refine_ls_restrained_S_all 1.070
_refine_ls_R_factor_all 0.0326
_refine_ls_R_factor_gt 0.0287
_refine_ls_shift/su_max 0.002
_refine_ls_shift/su_mean 0.000
_refine_ls_structure_factor_coef Fsqd
_refine_ls_weighting_details 'w=1/[\s^2^(Fo^2^)+(0.0343P)^2^+4.0376P] where P=(Fo^2^+2Fc^2^)/3'
_refine_ls_weighting_scheme calc
_refine_ls_wR_factor_gt 0.0708
_refine_ls_wR_factor_ref 0.0725
_reflns_Friedel_coverage 0.000
_reflns_number_gt 3758
_reflns_number_total 4129
_reflns_threshold_expression 'I > 2\s(I)'
_cod_data_source_file c8dt03210f2.cif
_cod_data_source_block ABC
_cod_depositor_comments 'Adding full bibliography for 7047827--7047830.cif.'
_cod_original_formula_sum 'C17 H22 Cu N3 O3.50'
_cod_database_code 7047827
_shelx_shelxl_version_number 2014/7
_shelx_space_group_comment
;
The symmetry employed for this shelxl refinement is uniquely defined
by the following loop, which should always be used as a source of
symmetry information in preference to the above space-group names.
They are only intended as comments.
;
_shelx_estimated_absorpt_t_min 0.606
_shelx_estimated_absorpt_t_max 0.773

loop_
_space_group_symop_operation_xyz
'x, y, z'
'-x, y, -z+1/2'
'x+1/2, y+1/2, z'
'-x+1/2, y+1/2, -z+1/2'
'-x, -y, -z'
'x, -y, z-1/2'
'-x+1/2, -y+1/2, -z'
'x+1/2, -y+1/2, z-1/2'

loop_
_atom_site_label
_atom_site_type_symbol
_atom_site_fract_x
_atom_site_fract_y
_atom_site_fract_z
_atom_site_U_iso_or_equiv
_atom_site_adp_type
_atom_site_occupancy
_atom_site_site_symmetry_order
_atom_site_calc_flag
_atom_site_refinement_flags_posn
_atom_site_refinement_flags_adp
_atom_site_refinement_flags_occupancy
C1 C 0.13295(15) -0.18253(11) 0.85096(8) 0.0221(3) Uani 1 1 d . . .
H1A H 0.1707 -0.2182 0.8859 0.026 Uiso 1 1 calc R U .
H1B H 0.0999 -0.2304 0.8213 0.026 Uiso 1 1 calc R U .
C2 C 0.03705(14) -0.12142(11) 0.87812(8) 0.0206(3) Uani 1 1 d . . .
C3 C 0.00293(13) 0.04203(11) 0.91471(7) 0.0179(3) Uani 1 1 d . . .
C4 C -0.10441(14) 0.03460(12) 0.94142(8) 0.0221(3) Uani 1 1 d . . .
H4 H -0.1434 -0.0253 0.9405 0.027 Uiso 1 1 calc R U .
C5 C -0.15615(14) 0.11517(13) 0.96994(8) 0.0239(3) Uani 1 1 d . . .
H5 H -0.2298 0.1084 0.9877 0.029 Uiso 1 1 calc R U .
C6 C -0.10305(14) 0.20265(12) 0.97267(8) 0.0224(3) Uani 1 1 d . . .
H6 H -0.1404 0.2562 0.9912 0.027 Uiso 1 1 calc R U .
C7 C 0.00831(14) 0.21296(11) 0.94766(8) 0.0185(3) Uani 1 1 d . . .
C8 C 0.07272(15) 0.29885(12) 0.95085(8) 0.0234(3) Uani 1 1 d . . .
H8 H 0.0410 0.3552 0.9691 0.028 Uiso 1 1 calc R U .
C9 C 0.18123(15) 0.30011(12) 0.92749(9) 0.0259(4) Uani 1 1 d . . .
H9 H 0.2253 0.3574 0.9299 0.031 Uiso 1 1 calc R U .
C10 C 0.22740(14) 0.21706(11) 0.90006(8) 0.0221(3) Uani 1 1 d . . .
H10 H 0.3029 0.2192 0.8842 0.027 Uiso 1 1 calc R U .
C11 C 0.06035(13) 0.13240(11) 0.91905(7) 0.0166(3) Uani 1 1 d . . .
C12 C 0.17950(15) -0.10825(12) 0.75081(8) 0.0236(3) Uani 1 1 d . . .
H12A H 0.1027 -0.0789 0.7520 0.028 Uiso 1 1 calc R U .
H12B H 0.1724 -0.1713 0.7292 0.028 Uiso 1 1 calc R U .
C13 C 0.25701(19) -0.04390(14) 0.71217(9) 0.0332(4) Uani 1 1 d . . .
H13A H 0.2721 0.0157 0.7356 0.050 Uiso 1 1 calc R U .
H13B H 0.2199 -0.0286 0.6716 0.050 Uiso 1 1 calc R U .
H13C H 0.3290 -0.0773 0.7044 0.050 Uiso 1 1 calc R U .
C14 C 0.33393(15) -0.17232(12) 0.81920(9) 0.0235(3) Uani 1 1 d . . .
H14A H 0.3589 -0.1767 0.8641 0.028 Uiso 1 1 calc R U .
H14B H 0.3892 -0.1308 0.7970 0.028 Uiso 1 1 calc R U .
C15 C 0.33921(19) -0.27244(14) 0.79031(11) 0.0378(5) Uani 1 1 d . . .
H15A H 0.2834 -0.3142 0.8110 0.057 Uiso 1 1 calc R U .
H15B H 0.4158 -0.2991 0.7965 0.057 Uiso 1 1 calc R U .
H15C H 0.3218 -0.2686 0.7448 0.057 Uiso 1 1 calc R U .
C16 C 0.42445(14) 0.03066(11) 0.89833(8) 0.0187(3) Uani 1 1 d . . .
C17 C 0.54397(14) 0.06776(13) 0.90655(9) 0.0264(4) Uani 1 1 d . . .
H17A H 0.5423 0.1379 0.9115 0.040 Uiso 1 1 calc R U .
H17B H 0.5888 0.0510 0.8692 0.040 Uiso 1 1 calc R U .
H17C H 0.5787 0.0386 0.9444 0.040 Uiso 1 1 calc R U .
Cu1 Cu 0.21910(2) 0.00720(2) 0.86215(2) 0.01603(7) Uani 1 1 d . . .
N1 N 0.22016(11) -0.12440(9) 0.81690(6) 0.0181(3) Uani 1 1 d . . .
N2 N 0.06801(12) -0.02884(10) 0.88526(7) 0.0193(3) Uani 1 1 d . . .
N3 N 0.16923(11) 0.13585(9) 0.89551(6) 0.0177(3) Uani 1 1 d . . .
O1 O 0.37588(9) 0.04749(8) 0.84474(5) 0.0193(2) Uani 1 1 d . . .
O2 O 0.37389(11) -0.01178(9) 0.94171(6) 0.0263(3) Uani 1 1 d . . .
O3 O -0.05381(10) -0.15942(9) 0.89284(6) 0.0282(3) Uani 1 1 d . . .
O4 O 0.5000 0.15614(13) 0.7500 0.0317(4) Uani 1 2 d GS T P
H4A H 0.4625 0.1258 0.7781 0.048 Uiso 0.5 1 d G U P
H4B H 0.5384 0.1165 0.7280 0.048 Uiso 0.5 1 d G U P

loop_
_atom_site_aniso_label
_atom_site_aniso_U_11
_atom_site_aniso_U_22
_atom_site_aniso_U_33
_atom_site_aniso_U_23
_atom_site_aniso_U_13
_atom_site_aniso_U_12
C1 0.0247(9) 0.0183(7) 0.0232(9) 0.0004(6) 0.0015(7) -0.0064(6)
C2 0.0209(8) 0.0222(7) 0.0186(8) -0.0001(6) -0.0020(6) -0.0072(6)
C3 0.0160(8) 0.0214(7) 0.0162(8) 0.0014(6) -0.0023(6) -0.0043(6)
C4 0.0165(8) 0.0276(8) 0.0222(9) 0.0000(6) -0.0001(6) -0.0073(6)
C5 0.0141(8) 0.0359(9) 0.0218(9) 0.0005(7) 0.0021(6) -0.0028(6)
C6 0.0191(8) 0.0294(8) 0.0188(8) -0.0008(6) 0.0018(7) 0.0011(6)
C7 0.0173(8) 0.0224(7) 0.0156(8) 0.0020(6) -0.0018(6) -0.0002(6)
C8 0.0251(9) 0.0199(7) 0.0253(9) -0.0010(6) 0.0014(7) 0.0004(6)
C9 0.0249(9) 0.0185(7) 0.0342(10) -0.0015(7) 0.0015(8) -0.0067(6)
C10 0.0182(8) 0.0216(7) 0.0267(9) 0.0020(6) 0.0022(7) -0.0053(6)
C11 0.0143(7) 0.0206(7) 0.0149(8) 0.0028(5) -0.0017(6) -0.0022(6)
C12 0.0247(9) 0.0266(8) 0.0194(8) -0.0001(6) -0.0054(7) -0.0021(7)
C13 0.0433(12) 0.0353(9) 0.0209(9) 0.0061(7) -0.0027(8) -0.0068(9)
C14 0.0224(9) 0.0234(7) 0.0248(9) 0.0006(6) -0.0025(7) 0.0014(6)
C15 0.0396(12) 0.0281(9) 0.0459(13) -0.0086(8) 0.0008(10) 0.0067(8)
C16 0.0170(8) 0.0189(7) 0.0202(8) -0.0029(6) -0.0001(6) -0.0008(6)
C17 0.0183(8) 0.0371(9) 0.0238(9) -0.0014(7) -0.0018(7) -0.0081(7)
Cu1 0.01341(11) 0.01663(10) 0.01807(11) 0.00032(7) 0.00022(7) -0.00443(7)
N1 0.0183(7) 0.0192(6) 0.0167(7) 0.0007(5) -0.0012(5) -0.0032(5)
N2 0.0165(7) 0.0199(6) 0.0216(7) -0.0006(5) 0.0011(5) -0.0058(5)
N3 0.0155(6) 0.0182(6) 0.0193(7) 0.0019(5) -0.0002(5) -0.0039(5)
O1 0.0151(5) 0.0245(5) 0.0185(6) 0.0003(4) -0.0003(4) -0.0042(4)
O2 0.0213(6) 0.0351(7) 0.0226(6) 0.0062(5) -0.0004(5) -0.0076(5)
O3 0.0229(6) 0.0271(6) 0.0347(7) -0.0024(5) 0.0030(5) -0.0136(5)
O4 0.0453(12) 0.0252(9) 0.0249(10) 0.000 0.0103(9) 0.000

loop_
_atom_type_symbol
_atom_type_description
_atom_type_scat_dispersion_real
_atom_type_scat_dispersion_imag
_atom_type_scat_source
C C 0.0033 0.0016 'International Tables Vol C Tables 4.2.6.8 and 6.1.1.4'
H H 0.0000 0.0000 'International Tables Vol C Tables 4.2.6.8 and 6.1.1.4'
N N 0.0061 0.0033 'International Tables Vol C Tables 4.2.6.8 and 6.1.1.4'
O O 0.0106 0.0060 'International Tables Vol C Tables 4.2.6.8 and 6.1.1.4'
Cu Cu 0.3201 1.2651 'International Tables Vol C Tables 4.2.6.8 and 6.1.1.4'

loop_
_geom_angle_atom_site_label_1
_geom_angle_atom_site_label_2
_geom_angle_atom_site_label_3
_geom_angle
N1 C1 C2 113.01(13)
N1 C1 H1A 109.0
C2 C1 H1A 109.0
N1 C1 H1B 109.0
C2 C1 H1B 109.0
H1A C1 H1B 107.8
O3 C2 N2 127.97(16)
O3 C2 C1 119.95(14)
N2 C2 C1 112.02(14)
C4 C3 N2 129.09(14)
C4 C3 C11 117.96(15)
N2 C3 C11 112.90(14)
C3 C4 C5 120.65(15)
C3 C4 H4 119.7
C5 C4 H4 119.7
C6 C5 C4 121.71(15)
C6 C5 H5 119.1
C4 C5 H5 119.1
C5 C6 C7 119.63(15)
C5 C6 H6 120.2
C7 C6 H6 120.2
C11 C7 C8 117.12(14)
C11 C7 C6 118.77(14)
C8 C7 C6 124.09(15)
C9 C8 C7 119.48(15)
C9 C8 H8 120.3
C7 C8 H8 120.3
C8 C9 C10 120.14(15)
C8 C9 H9 119.9
C10 C9 H9 119.9
N3 C10 C9 122.08(15)
N3 C10 H10 119.0
C9 C10 H10 119.0
N3 C11 C7 122.21(14)
N3 C11 C3 116.55(14)
C7 C11 C3 121.22(14)
N1 C12 C13 113.80(14)
N1 C12 H12A 108.8
C13 C12 H12A 108.8
N1 C12 H12B 108.8
C13 C12 H12B 108.8
H12A C12 H12B 107.7
C12 C13 H13A 109.5
C12 C13 H13B 109.5
H13A C13 H13B 109.5
C12 C13 H13C 109.5
H13A C13 H13C 109.5
H13B C13 H13C 109.5
N1 C14 C15 115.79(15)
N1 C14 H14A 108.3
C15 C14 H14A 108.3
N1 C14 H14B 108.3
C15 C14 H14B 108.3
H14A C14 H14B 107.4
C14 C15 H15A 109.5
C14 C15 H15B 109.5
H15A C15 H15B 109.5
C14 C15 H15C 109.5
H15A C15 H15C 109.5
H15B C15 H15C 109.5
O2 C16 O1 121.56(15)
O2 C16 C17 121.95(15)
O1 C16 C17 116.47(14)
C16 C17 H17A 109.5
C16 C17 H17B 109.5
H17A C17 H17B 109.5
C16 C17 H17C 109.5
H17A C17 H17C 109.5
H17B C17 H17C 109.5
N2 Cu1 O1 175.85(5)
N2 Cu1 N3 82.51(6)
O1 Cu1 N3 95.08(5)
N2 Cu1 N1 83.99(6)
O1 Cu1 N1 99.01(5)
N3 Cu1 N1 162.42(6)
C12 N1 C14 112.16(13)
C12 N1 C1 108.50(13)
C14 N1 C1 111.11(13)
C12 N1 Cu1 107.26(10)
C14 N1 Cu1 112.94(10)
C1 N1 Cu1 104.47(9)
C2 N2 C3 125.19(14)
C2 N2 Cu1 118.21(12)
C3 N2 Cu1 116.22(10)
C10 N3 C11 118.97(14)
C10 N3 Cu1 129.24(11)
C11 N3 Cu1 111.70(10)
C16 O1 Cu1 101.13(10)
H4A O4 H4B 109.7

loop_
_geom_bond_atom_site_label_1
_geom_bond_atom_site_label_2
_geom_bond_distance
C1 N1 1.494(2)
C1 C2 1.526(2)
C1 H1A 0.9900
C1 H1B 0.9900
C2 O3 1.233(2)
C2 N2 1.345(2)
C3 C4 1.389(2)
C3 N2 1.396(2)
C3 C11 1.428(2)
C4 C5 1.411(2)
C4 H4 0.9500
C5 C6 1.367(2)
C5 H5 0.9500
C6 C7 1.422(2)
C6 H6 0.9500
C7 C11 1.414(2)
C7 C8 1.414(2)
C8 C9 1.370(2)
C8 H8 0.9500
C9 C10 1.403(2)
C9 H9 0.9500
C10 N3 1.322(2)
C10 H10 0.9500
C11 N3 1.376(2)
C12 N1 1.486(2)
C12 C13 1.519(2)
C12 H12A 0.9900
C12 H12B 0.9900
C13 H13A 0.9800
C13 H13B 0.9800
C13 H13C 0.9800
C14 N1 1.493(2)
C14 C15 1.521(2)
C14 H14A 0.9900
C14 H14B 0.9900
C15 H15A 0.9800
C15 H15B 0.9800
C15 H15C 0.9800
C16 O2 1.244(2)
C16 O1 1.283(2)
C16 C17 1.503(2)
C17 H17A 0.9800
C17 H17B 0.9800
C17 H17C 0.9800
Cu1 N2 1.9109(14)
Cu1 O1 1.9618(11)
Cu1 N3 2.0107(13)
Cu1 N1 2.0633(13)
O4 H4A 0.8529
O4 H4B 0.8524

loop_
_geom_torsion_atom_site_label_1
_geom_torsion_atom_site_label_2
_geom_torsion_atom_site_label_3
_geom_torsion_atom_site_label_4
_geom_torsion
N1 C1 C2 O3 161.54(15)
N1 C1 C2 N2 -21.1(2)
N2 C3 C4 C5 179.26(16)
C11 C3 C4 C5 2.1(2)
C3 C4 C5 C6 -0.3(3)
C4 C5 C6 C7 -1.6(3)
C5 C6 C7 C11 1.5(2)
C5 C6 C7 C8 -176.82(17)
C11 C7 C8 C9 -1.0(2)
C6 C7 C8 C9 177.39(17)
C7 C8 C9 C10 0.7(3)
C8 C9 C10 N3 0.2(3)
C8 C7 C11 N3 0.5(2)
C6 C7 C11 N3 -177.95(15)
C8 C7 C11 C3 178.79(15)
C6 C7 C11 C3 0.3(2)
C4 C3 C11 N3 176.23(14)
N2 C3 C11 N3 -1.3(2)
C4 C3 C11 C7 -2.1(2)
N2 C3 C11 C7 -179.71(14)
C13 C12 N1 C14 -60.87(18)
C13 C12 N1 C1 176.01(14)
C13 C12 N1 Cu1 63.69(16)
C15 C14 N1 C12 -62.29(19)
C15 C14 N1 C1 59.3(2)
C15 C14 N1 Cu1 176.36(13)
C2 C1 N1 C12 -84.25(16)
C2 C1 N1 C14 152.00(14)
C2 C1 N1 Cu1 29.93(16)
O3 C2 N2 C3 3.8(3)
C1 C2 N2 C3 -173.28(15)
O3 C2 N2 Cu1 176.43(15)
C1 C2 N2 Cu1 -0.62(19)
C4 C3 N2 C2 -1.0(3)
C11 C3 N2 C2 176.21(15)
C4 C3 N2 Cu1 -173.81(14)
C11 C3 N2 Cu1 3.42(18)
C9 C10 N3 C11 -0.7(3)
C9 C10 N3 Cu1 -176.91(13)
C7 C11 N3 C10 0.3(2)
C3 C11 N3 C10 -178.03(15)
C7 C11 N3 Cu1 177.17(12)
C3 C11 N3 Cu1 -1.18(17)
O2 C16 O1 Cu1 7.46(17)
C17 C16 O1 Cu1 -170.59(12)
